data_2234979
loop_
_publ_author_name
'Belhouas, Ratiba'
'Bouacida, Sofiane'
'Boudaren, Chaouki'
'Daran, Jean-Claude'
'Roisnel, Thierry'

_publ_section_title
;
 (+-)-Bis(1-carboxy-2-phenylethanaminium) hexafluorosilicate(VI)
;
_journal_coeditor_code EZ2295
_journal_issue 6
_journal_name_full 'Acta Crystallographica Section E'
_journal_page_first o1791
_journal_page_last o1792
_journal_paper_doi 10.1107/S1600536812021587
_journal_volume 68
_journal_year 2012
_chemical_formula_iupac '2C9 H12 N O2 +, Si F6 2-'
_chemical_formula_moiety '2(C9 H12 N O2 +), F6 Si 2-'
_chemical_formula_structural '2(C5 H12 N O2), Si F6 '
_chemical_formula_sum 'C18 H24 F6 N2 O4 Si'
_chemical_formula_weight 474.48
_chemical_name_common 'Bis phenylalaninium hexafluorosilicate(VI)'
_chemical_name_systematic
;
(+-)-Bis(1-carboxy-2-phenylethanaminium) hexafluorosilicate(VI)
;
_space_group_IT_number 14
_symmetry_cell_setting monoclinic
_symmetry_space_group_name_Hall '-P 2ybc'
_symmetry_space_group_name_H-M 'P 1 21/c 1'
_atom_sites_solution_hydrogens geom
_atom_sites_solution_primary direct
_atom_sites_solution_secondary difmap
_audit_creation_method SHELXL-97
_cell_angle_alpha 90.00
_cell_angle_beta 105.59(2)
_cell_angle_gamma 90.00
_cell_formula_units_Z 2
_cell_length_a 11.183(2)
_cell_length_b 5.7531(10)
_cell_length_c 17.000(4)
_cell_measurement_reflns_used 4769
_cell_measurement_temperature 295(2)
_cell_measurement_theta_max 27.54
_cell_measurement_theta_min 4.99
_cell_volume 1053.5(4)
_computing_cell_refinement 'DIRAX/LSQ (Duisenberg <i>et al.</i>, 2003)'
_computing_data_collection 'COLLECT (Otwinowski & Minor, 1997)'
_computing_data_reduction 'EvalCCD (Duisenberg <i>et al.</i>, 2003)'
_computing_molecular_graphics
;
ORTEPIII (Burnett & Johnson, 1996), ORTEP-3 for Windows (Farrugia,
1997) and
PLATON (Spek, 2009)
;
_computing_publication_material 'WinGX (Farrugia, 1999)'
_computing_structure_refinement 'SHELXL97 (Sheldrick, 2008)'
_computing_structure_solution 'SHELXS97 (Sheldrick, 2008)'
_diffrn_ambient_temperature 295(2)
_diffrn_detector_area_resol_mean 9
_diffrn_measured_fraction_theta_full 0.989
_diffrn_measured_fraction_theta_max 0.989
_diffrn_measurement_device '95mm CCD camera on \k-goniostat'
_diffrn_measurement_device_type 'Nonius KappaCCD'
_diffrn_measurement_method 'CCD rotation images, thick slices'
_diffrn_radiation_monochromator graphite
_diffrn_radiation_source 'fine-focus sealed tube'
_diffrn_radiation_type MoK\a
_diffrn_radiation_wavelength 0.71073
_diffrn_reflns_av_R_equivalents 0.0000
_diffrn_reflns_av_sigmaI/netI 0.0391
_diffrn_reflns_limit_h_max 13
_diffrn_reflns_limit_h_min -14
_diffrn_reflns_limit_k_max 7
_diffrn_reflns_limit_k_min 0
_diffrn_reflns_limit_l_max 22
_diffrn_reflns_limit_l_min 0
_diffrn_reflns_number 2412
_diffrn_reflns_theta_full 27.54
_diffrn_reflns_theta_max 27.54
_diffrn_reflns_theta_min 4.99
_exptl_absorpt_coefficient_mu 0.192
_exptl_absorpt_correction_type none
_exptl_crystal_colour White
_exptl_crystal_density_diffrn 1.496
_exptl_crystal_density_method 'not measured'
_exptl_crystal_description Block
_exptl_crystal_F_000 492
_exptl_crystal_size_max 0.59
_exptl_crystal_size_mid 0.50
_exptl_crystal_size_min 0.37
_refine_diff_density_max 0.217
_refine_diff_density_min -0.192
_refine_ls_extinction_method none
_refine_ls_goodness_of_fit_ref 1.030
_refine_ls_hydrogen_treatment constr
_refine_ls_matrix_type full
_refine_ls_number_parameters 144
_refine_ls_number_reflns 2412
_refine_ls_number_restraints 0
_refine_ls_restrained_S_all 1.030
_refine_ls_R_factor_all 0.0493
_refine_ls_R_factor_gt 0.0348
_refine_ls_shift/su_max 0.001
_refine_ls_shift/su_mean 0.000
_refine_ls_structure_factor_coef Fsqd
_refine_ls_weighting_details 'calc w=1/[\s^2^(Fo^2^)+(0.0329P)^2^+0.2833P] where P=(Fo^2^+2Fc^2^)/3'
_refine_ls_weighting_scheme calc
_refine_ls_wR_factor_gt 0.0793
_refine_ls_wR_factor_ref 0.0862
_reflns_number_gt 1917
_reflns_number_total 2412
_reflns_threshold_expression I>2\s(I)
_cod_data_source_file ez2295.cif
_cod_data_source_block I
_cod_original_sg_symbol_H-M 'P 21/c'
_cod_database_code 2234979
_cod_database_fobs_code 2234979

loop_
_symmetry_equiv_pos_as_xyz
'x, y, z'
'-x, y+1/2, -z+1/2'
'-x, -y, -z'
'x, -y-1/2, z-1/2'

loop_
_atom_site_type_symbol
_atom_site_label
_atom_site_fract_x
_atom_site_fract_y
_atom_site_fract_z
_atom_site_U_iso_or_equiv
_atom_site_adp_type
_atom_site_calc_flag
_atom_site_refinement_flags
_atom_site_occupancy
_atom_site_symmetry_multiplicity
Si Si1 0.0000 0.5000 0.5000 0.02345(13) Uani d S 1 2
F F1 0.07812(8) 0.54094(14) 0.43002(5) 0.0345(2) Uani d . 1 1
F F2 -0.11419(8) 0.36774(15) 0.42781(5) 0.0371(2) Uani d . 1 1
F F3 0.07100(8) 0.24091(13) 0.52540(5) 0.0346(2) Uani d . 1 1
O O1 0.17794(11) 0.0905(2) 0.21347(6) 0.0403(3) Uani d . 1 1
H H1 0.1700 0.0176 0.1709 0.060 Uiso calc R 1 1
O O2 0.10064(12) -0.23340(19) 0.25348(6) 0.0431(3) Uani d . 1 1
N N2 0.05617(12) 0.0158(2) 0.37935(7) 0.0307(3) Uani d . 1 1
H H2A -0.0126 0.0728 0.3455 0.046 Uiso calc R 1 1
H H2B 0.0661 0.0763 0.4289 0.046 Uiso calc R 1 1
H H2C 0.0499 -0.1381 0.3820 0.046 Uiso calc R 1 1
C C2 0.16410(14) 0.0759(2) 0.34897(8) 0.0293(3) Uani d . 1 1
H H2 0.1696 0.2449 0.3435 0.035 Uiso calc R 1 1
C C1 0.14352(13) -0.0392(2) 0.26636(8) 0.0289(3) Uani d . 1 1
C C3 0.28085(15) -0.0161(3) 0.41120(9) 0.0410(4) Uani d . 1 1
H H3A 0.2872 0.0580 0.4634 0.049 Uiso calc R 1 1
H H3B 0.2708 -0.1816 0.4182 0.049 Uiso calc R 1 1
C C4 0.40009(15) 0.0225(3) 0.38861(9) 0.0374(4) Uani d . 1 1
C C6 0.55760(19) -0.1169(4) 0.32857(12) 0.0563(5) Uani d . 1 1
H H6 0.5865 -0.2308 0.2994 0.068 Uiso calc R 1 1
C C9 0.47022(18) 0.2226(3) 0.41237(11) 0.0493(4) Uani d . 1 1
H H9 0.4405 0.3395 0.4399 0.059 Uiso calc R 1 1
C C8 0.58322(19) 0.2497(4) 0.39562(12) 0.0585(5) Uani d . 1 1
H H8 0.6297 0.3835 0.4124 0.070 Uiso calc R 1 1
C C5 0.44501(17) -0.1453(3) 0.34602(11) 0.0469(4) Uani d . 1 1
H H5 0.3988 -0.2791 0.3289 0.056 Uiso calc R 1 1
C C7 0.62729(18) 0.0799(4) 0.35423(12) 0.0580(5) Uani d . 1 1
H H7 0.7041 0.0975 0.3435 0.070 Uiso calc R 1 1

loop_
_atom_site_aniso_label
_atom_site_aniso_U_11
_atom_site_aniso_U_22
_atom_site_aniso_U_33
_atom_site_aniso_U_12
_atom_site_aniso_U_13
_atom_site_aniso_U_23
Si1 0.0314(3) 0.0221(2) 0.0178(2) -0.0039(2) 0.00823(19) -0.00049(18)
F1 0.0451(5) 0.0334(4) 0.0310(4) -0.0022(4) 0.0206(4) 0.0025(3)
F2 0.0414(5) 0.0393(5) 0.0281(4) -0.0112(4) 0.0049(4) -0.0044(3)
F3 0.0472(5) 0.0277(4) 0.0311(4) 0.0050(4) 0.0141(4) 0.0041(3)
O1 0.0516(7) 0.0483(6) 0.0232(5) -0.0117(5) 0.0137(5) -0.0002(4)
O2 0.0606(8) 0.0396(6) 0.0310(5) -0.0123(5) 0.0156(5) -0.0066(5)
N2 0.0388(7) 0.0284(6) 0.0283(6) 0.0025(5) 0.0147(5) 0.0024(5)
C2 0.0359(8) 0.0285(7) 0.0252(6) -0.0043(6) 0.0110(6) -0.0002(5)
C1 0.0274(7) 0.0352(8) 0.0238(6) 0.0002(6) 0.0065(5) 0.0010(5)
C3 0.0388(9) 0.0543(10) 0.0265(7) -0.0026(7) 0.0031(6) 0.0038(7)
C4 0.0324(8) 0.0468(9) 0.0280(7) -0.0026(7) -0.0003(6) 0.0029(6)
C6 0.0453(11) 0.0653(12) 0.0589(11) 0.0071(9) 0.0150(9) -0.0007(9)
C9 0.0484(11) 0.0497(10) 0.0441(9) -0.0052(8) 0.0027(8) -0.0041(8)
C8 0.0491(12) 0.0588(12) 0.0586(11) -0.0176(10) -0.0009(9) 0.0077(10)
C5 0.0412(10) 0.0472(10) 0.0502(10) -0.0055(8) 0.0088(8) -0.0044(7)
C7 0.0349(10) 0.0765(14) 0.0596(11) -0.0056(10) 0.0071(9) 0.0138(10)

loop_
_atom_type_symbol
_atom_type_description
_atom_type_scat_dispersion_real
_atom_type_scat_dispersion_imag
_atom_type_scat_source
C C 0.0033 0.0016 'International Tables Vol C Tables 4.2.6.8 and 6.1.1.4'
H H 0.0000 0.0000 'International Tables Vol C Tables 4.2.6.8 and 6.1.1.4'
N N 0.0061 0.0033 'International Tables Vol C Tables 4.2.6.8 and 6.1.1.4'
O O 0.0106 0.0060 'International Tables Vol C Tables 4.2.6.8 and 6.1.1.4'
F F 0.0171 0.0103 'International Tables Vol C Tables 4.2.6.8 and 6.1.1.4'
Si Si 0.0817 0.0704 'International Tables Vol C Tables 4.2.6.8 and 6.1.1.4'

loop_
_geom_angle_atom_site_label_1
_geom_angle_atom_site_label_2
_geom_angle_atom_site_label_3
_geom_angle_site_symmetry_1
_geom_angle_site_symmetry_3
_geom_angle
F1 Si1 F1 3_566 . 180.0
F1 Si1 F3 3_566 3_566 90.38(4)
F1 Si1 F3 . 3_566 89.62(4)
F1 Si1 F3 3_566 . 89.62(4)
F1 Si1 F3 . . 90.38(4)
F3 Si1 F3 3_566 . 180.0
F1 Si1 F2 3_566 . 90.90(5)
F1 Si1 F2 . . 89.10(4)
F3 Si1 F2 3_566 . 90.00(4)
F3 Si1 F2 . . 90.00(4)
F1 Si1 F2 3_566 3_566 89.10(4)
F1 Si1 F2 . 3_566 90.90(5)
F3 Si1 F2 3_566 3_566 90.00(4)
F3 Si1 F2 . 3_566 90.00(4)
F2 Si1 F2 . 3_566 180.0
C1 O1 H1 . . 109.5
C2 N2 H2A . . 109.5
C2 N2 H2B . . 109.5
H2A N2 H2B . . 109.5
C2 N2 H2C . . 109.5
H2A N2 H2C . . 109.5
H2B N2 H2C . . 109.5
N2 C2 C1 . . 106.69(11)
N2 C2 C3 . . 107.57(11)
C1 C2 C3 . . 112.16(13)
N2 C2 H2 . . 110.1
C1 C2 H2 . . 110.1
C3 C2 H2 . . 110.1
O2 C1 O1 . . 125.37(13)
O2 C1 C2 . . 121.67(13)
O1 C1 C2 . . 112.95(12)
C4 C3 C2 . . 114.97(12)
C4 C3 H3A . . 108.5
C2 C3 H3A . . 108.5
C4 C3 H3B . . 108.5
C2 C3 H3B . . 108.5
H3A C3 H3B . . 107.5
C5 C4 C9 . . 118.37(17)
C5 C4 C3 . . 120.33(15)
C9 C4 C3 . . 121.26(16)
C7 C6 C5 . . 120.05(19)
C7 C6 H6 . . 120.0
C5 C6 H6 . . 120.0
C8 C9 C4 . . 120.73(18)
C8 C9 H9 . . 119.6
C4 C9 H9 . . 119.6
C7 C8 C9 . . 120.13(18)
C7 C8 H8 . . 119.9
C9 C8 H8 . . 119.9
C6 C5 C4 . . 120.84(17)
C6 C5 H5 . . 119.6
C4 C5 H5 . . 119.6
C8 C7 C6 . . 119.84(19)
C8 C7 H7 . . 120.1
C6 C7 H7 . . 120.1

loop_
_geom_bond_atom_site_label_1
_geom_bond_atom_site_label_2
_geom_bond_site_symmetry_2
_geom_bond_distance
Si1 F1 3_566 1.6711(9)
Si1 F1 . 1.6711(9)
Si1 F3 3_566 1.6895(8)
Si1 F3 . 1.6895(8)
Si1 F2 . 1.6952(8)
Si1 F2 3_566 1.6952(9)
O1 C1 . 1.3036(17)
O1 H1 . 0.8200
O2 C1 . 1.2121(17)
N2 C2 . 1.4760(18)
N2 H2A . 0.8900
N2 H2B . 0.8900
N2 H2C . 0.8900
C2 C1 . 1.5135(19)
C2 C3 . 1.537(2)
C2 H2 . 0.9800
C3 C4 . 1.500(2)
C3 H3A . 0.9700
C3 H3B . 0.9700
C4 C5 . 1.380(3)
C4 C9 . 1.391(2)
C6 C7 . 1.377(3)
C6 C5 . 1.379(3)
C6 H6 . 0.9300
C9 C8 . 1.377(3)
C9 H9 . 0.9300
C8 C7 . 1.371(3)
C8 H8 . 0.9300
C5 H5 . 0.9300
C7 H7 . 0.9300

loop_
_geom_hbond_atom_site_label_D
_geom_hbond_atom_site_label_H
_geom_hbond_atom_site_label_A
_geom_hbond_site_symmetry_A
_geom_hbond_distance_DH
_geom_hbond_distance_HA
_geom_hbond_distance_DA
_geom_hbond_angle_DHA
O1 H1 F2 2_545 0.82 1.84 2.6456(14) 166.9
N2 H2A O2 2 0.89 2.04 2.8511(17) 151.3
N2 H2B F3 . 0.89 1.88 2.7656(15) 171.3
N2 H2C F1 1_545 0.89 2.01 2.8549(15) 158.2

loop_
_geom_torsion_atom_site_label_1
_geom_torsion_atom_site_label_2
_geom_torsion_atom_site_label_3
_geom_torsion_atom_site_label_4
_geom_torsion
N2 C2 C1 O2 -39.96(18)
C3 C2 C1 O2 77.58(18)
N2 C2 C1 O1 140.88(13)
C3 C2 C1 O1 -101.58(15)
N2 C2 C3 C4 177.95(13)
C1 C2 C3 C4 60.93(18)
C2 C3 C4 C5 -92.09(19)
C2 C3 C4 C9 90.30(18)
C5 C4 C9 C8 -1.7(2)
C3 C4 C9 C8 175.98(15)
C4 C9 C8 C7 0.8(3)
C7 C6 C5 C4 0.5(3)
C9 C4 C5 C6 1.0(2)
C3 C4 C5 C6 -176.65(15)
C9 C8 C7 C6 0.8(3)
C5 C6 C7 C8 -1.4(3)
C4 C3 C2 C1 60.93(18)
C4 C3 C2 N2 177.95(13)
C3 C2 C1 O1 -101.58(15)
C3 C2 C1 O2 77.58(18)
